data_9005477
loop_
_publ_author_name
'Andreozzi, G. B.'
'Lucchesi, S.'
'Skogby, H.'
'Della Giusta, A.'

_publ_section_title
;
 Compositional dependence of cation distribution in some synthetic
 (Mg,Zn)(Al,Fe)2O4 spinels
 Sample: Frk1a/d
;
_journal_name_full 'European Journal of Mineralogy'
_journal_page_first 391
_journal_page_last 402
_journal_paper_doi 10.1127/0935-1221/01/0013-0391
_journal_volume 13
_journal_year 2001
_chemical_formula_sum 'Al1.763 Fe0.238 Mg0.851 O4 Zn0.148'
_chemical_name_mineral Spinel
_space_group_IT_number 227
_symmetry_space_group_name_Hall '-F 4vw 2vw 3'
_symmetry_space_group_name_H-M 'F d -3 m :2'
_cell_angle_alpha 90
_cell_angle_beta 90
_cell_angle_gamma 90
_cell_length_a 8.1242
_cell_length_b 8.1242
_cell_length_c 8.1242
_cell_formula_units_Z 8
_cell_volume 536.219
_database_code_amcsd 0006864
_exptl_crystal_density_diffrn 3.845
_cod_original_sg_symbol_H-M 'F d 3 m'
_cod_original_formula_sum 'Mg.851 Zn.148 Al1.763 Fe.238 O4'
_cod_database_code 9005477

loop_
_space_group_symop_operation_xyz
x,y,z
x,1/2+y,1/2+z
1/2+x,y,1/2+z
1/2+x,1/2+y,z
3/4+z,1/2-x,1/4+y
3/4+z,-x,3/4+y
1/4+z,1/2-x,3/4+y
1/4+z,-x,1/4+y
3/4-y,1/2+z,1/4-x
3/4-y,+z,3/4-x
1/4-y,1/2+z,3/4-x
1/4-y,+z,1/4-x
3/4+x,1/2-y,1/4+z
3/4+x,-y,3/4+z
1/4+x,1/2-y,3/4+z
1/4+x,-y,1/4+z
3/4-z,1/2+x,1/4-y
3/4-z,+x,3/4-y
1/4-z,1/2+x,3/4-y
1/4-z,+x,1/4-y
3/4+y,1/2-z,1/4+x
3/4+y,-z,3/4+x
1/4+y,1/2-z,3/4+x
1/4+y,-z,1/4+x
3/4-x,1/2+y,1/4-z
3/4-x,+y,3/4-z
1/4-x,1/2+y,3/4-z
1/4-x,+y,1/4-z
1/2+x,3/4-z,1/4-y
1/2+x,1/4-z,3/4-y
+x,3/4-z,3/4-y
+x,1/4-z,1/4-y
1/2-z,3/4+y,1/4+x
1/2-z,1/4+y,3/4+x
-z,3/4+y,3/4+x
-z,1/4+y,1/4+x
1/2+y,3/4-x,1/4-z
1/2+y,1/4-x,3/4-z
+y,3/4-x,3/4-z
+y,1/4-x,1/4-z
1/2-x,3/4+z,1/4+y
1/2-x,1/4+z,3/4+y
-x,3/4+z,3/4+y
-x,1/4+z,1/4+y
1/2+z,3/4-y,1/4-x
1/2+z,1/4-y,3/4-x
+z,3/4-y,3/4-x
+z,1/4-y,1/4-x
1/2-y,3/4+x,1/4+z
1/2-y,1/4+x,3/4+z
-y,3/4+x,3/4+z
-y,1/4+x,1/4+z
x,1/2+z,1/2+y
x,+z,+y
1/2+x,1/2+z,+y
1/2+x,+z,1/2+y
-z,1/2-y,1/2-x
-z,-y,-x
1/2-z,1/2-y,-x
1/2-z,-y,1/2-x
y,1/2+x,1/2+z
y,+x,+z
1/2+y,1/2+x,+z
1/2+y,+x,1/2+z
-x,1/2-z,1/2-y
-x,-z,-y
1/2-x,1/2-z,-y
1/2-x,-z,1/2-y
z,1/2+y,1/2+x
z,+y,+x
1/2+z,1/2+y,+x
1/2+z,+y,1/2+x
-y,1/2-x,1/2-z
-y,-x,-z
1/2-y,1/2-x,-z
1/2-y,-x,1/2-z
3/4+z,1/4+x,1/2-y
3/4+z,3/4+x,-y
1/4+z,1/4+x,-y
1/4+z,3/4+x,1/2-y
3/4-y,1/4-z,1/2+x
3/4-y,3/4-z,+x
1/4-y,1/4-z,+x
1/4-y,3/4-z,1/2+x
3/4+x,1/4+y,1/2-z
3/4+x,3/4+y,-z
1/4+x,1/4+y,-z
1/4+x,3/4+y,1/2-z
3/4-z,1/4-x,1/2+y
3/4-z,3/4-x,+y
1/4-z,1/4-x,+y
1/4-z,3/4-x,1/2+y
3/4+y,1/4+z,1/2-x
3/4+y,3/4+z,-x
1/4+y,1/4+z,-x
1/4+y,3/4+z,1/2-x
3/4-x,1/4-y,1/2+z
3/4-x,3/4-y,+z
1/4-x,1/4-y,+z
1/4-x,3/4-y,1/2+z
-z,3/4+x,3/4+y
-z,1/4+x,1/4+y
1/2-z,3/4+x,1/4+y
1/2-z,1/4+x,3/4+y
y,3/4-z,3/4-x
y,1/4-z,1/4-x
1/2+y,3/4-z,1/4-x
1/2+y,1/4-z,3/4-x
-x,3/4+y,3/4+z
-x,1/4+y,1/4+z
1/2-x,3/4+y,1/4+z
1/2-x,1/4+y,3/4+z
z,3/4-x,3/4-y
z,1/4-x,1/4-y
1/2+z,3/4-x,1/4-y
1/2+z,1/4-x,3/4-y
-y,3/4+z,3/4+x
-y,1/4+z,1/4+x
1/2-y,3/4+z,1/4+x
1/2-y,1/4+z,3/4+x
x,3/4-y,3/4-z
x,1/4-y,1/4-z
1/2+x,3/4-y,1/4-z
1/2+x,1/4-y,3/4-z
1/4-x,1/2+z,3/4-y
1/4-x,+z,1/4-y
3/4-x,1/2+z,1/4-y
3/4-x,+z,3/4-y
1/4+z,1/2-y,3/4+x
1/4+z,-y,1/4+x
3/4+z,1/2-y,1/4+x
3/4+z,-y,3/4+x
1/4-y,1/2+x,3/4-z
1/4-y,+x,1/4-z
3/4-y,1/2+x,1/4-z
3/4-y,+x,3/4-z
1/4+x,1/2-z,3/4+y
1/4+x,-z,1/4+y
3/4+x,1/2-z,1/4+y
3/4+x,-z,3/4+y
1/4-z,1/2+y,3/4-x
1/4-z,+y,1/4-x
3/4-z,1/2+y,1/4-x
3/4-z,+y,3/4-x
1/4+y,1/2-x,3/4+z
1/4+y,-x,1/4+z
3/4+y,1/2-x,1/4+z
3/4+y,-x,3/4+z
3/4-x,3/4-z,y
3/4-x,1/4-z,1/2+y
1/4-x,3/4-z,1/2+y
1/4-x,1/4-z,y
3/4+z,3/4+y,-x
3/4+z,1/4+y,1/2-x
1/4+z,3/4+y,1/2-x
1/4+z,1/4+y,-x
3/4-y,3/4-x,z
3/4-y,1/4-x,1/2+z
1/4-y,3/4-x,1/2+z
1/4-y,1/4-x,z
3/4+x,3/4+z,-y
3/4+x,1/4+z,1/2-y
1/4+x,3/4+z,1/2-y
1/4+x,1/4+z,-y
3/4-z,3/4-y,x
3/4-z,1/4-y,1/2+x
1/4-z,3/4-y,1/2+x
1/4-z,1/4-y,x
3/4+y,3/4+x,-z
3/4+y,1/4+x,1/2-z
1/4+y,3/4+x,1/2-z
1/4+y,1/4+x,-z
-z,-x,-y
-z,1/2-x,1/2-y
1/2-z,-x,1/2-y
1/2-z,1/2-x,-y
y,z,x
y,1/2+z,1/2+x
1/2+y,z,1/2+x
1/2+y,1/2+z,x
-x,-y,-z
-x,1/2-y,1/2-z
1/2-x,-y,1/2-z
1/2-x,1/2-y,-z
z,x,y
z,1/2+x,1/2+y
1/2+z,x,1/2+y
1/2+z,1/2+x,y
-y,-z,-x
-y,1/2-z,1/2-x
1/2-y,-z,1/2-x
1/2-y,1/2-z,-x

loop_
_atom_site_label
_atom_site_fract_x
_atom_site_fract_y
_atom_site_fract_z
_atom_site_occupancy
_atom_site_U_iso_or_equiv
MgT 0.12500 0.12500 0.12500 0.61800 0.00460
ZnT 0.12500 0.12500 0.12500 0.14800 0.00460
AlT 0.12500 0.12500 0.12500 0.15100 0.00460
FeT 0.12500 0.12500 0.12500 0.08300 0.00460
MgM 0.50000 0.50000 0.50000 0.11650 0.00500
AlM 0.50000 0.50000 0.50000 0.80600 0.00500
FeM 0.50000 0.50000 0.50000 0.07750 0.00500
O 0.26219 0.26219 0.26219 1.00000 0.00820

loop_
_cod_related_entry_id
_cod_related_entry_database
_cod_related_entry_code
1 AMCSD 0006864
